data_1542408
loop_
_publ_author_name
'Weldy, N. Mace'
'Schafer, A. G.'
'Owens, C. P.'
'Herting, C. J.'
'Varela-Alvarez, A.'
'Chen, S.'
'Niemeyer, Z.'
'Musaev, D. G.'
'Sigman, M. S.'
'Davies, H. M. L.'
'Blakey, S. B.'

_publ_section_title
;
 Iridium(iii)-bis(imidazolinyl)phenyl catalysts for enantioselective C--H
 functionalization with ethyl diazoacetate
;
_journal_issue 5
_journal_name_full 'Chem. Sci.'
_journal_page_first 3142
_journal_paper_doi 10.1039/C6SC00190D
_journal_volume 7
_journal_year 2016
_chemical_absolute_configuration ad
_chemical_formula_moiety 'C17 H16 O4'
_chemical_formula_sum 'C17 H16 O4'
_chemical_formula_weight 284.30
_chemical_name_systematic '4-methoxyphenyl 1,3-dihydro-2-benzofuran-1-ylacetate'
_space_group_crystal_system orthorhombic
_space_group_IT_number 19
_space_group_name_Hall 'P 2ac 2ab'
_space_group_name_H-M_alt 'P 21 21 21'
_symmetry_space_group_name_Hall 'P 2ac 2ab'
_symmetry_space_group_name_H-M 'P 21 21 21'
_atom_sites_solution_hydrogens difmap
_atom_sites_solution_primary iterative
_audit_creation_date 2014-12-10
_audit_creation_method
;
Olex2 1.2-beta
(compiled 2014.11.28 svn.r3106 for OlexSys, GUI svn.r4959)
;
_audit_update_record
;
2015-06-22 deposited with the CCDC.
2016-01-29 downloaded from the CCDC.
;
_cell_angle_alpha 90
_cell_angle_beta 90
_cell_angle_gamma 90
_cell_formula_units_Z 4
_cell_length_a 7.47301(10)
_cell_length_b 12.08020(15)
_cell_length_c 15.6344(2)
_cell_measurement_reflns_used 9916
_cell_measurement_temperature 100
_cell_measurement_theta_max 73.356
_cell_measurement_theta_min 5.660
_cell_volume 1411.40(3)
_computing_cell_refinement 'SAINT v8.34A (Bruker, 2013)'
_computing_data_reduction 'SAINT v8.34A (Bruker, 2013)'
_computing_molecular_graphics 'Olex2 (Dolomanov et al., 2009)'
_computing_publication_material 'Olex2 (Dolomanov et al., 2009)'
_computing_structure_refinement 'ShelXL (Sheldrick, 2008)'
_computing_structure_solution
;
Superflip (Palatinus & Chapuis, 2007;Palatinus & van der Lee, 2008;
Palatinus et al., 2012)
;
_diffrn_ambient_temperature 100.02
_diffrn_detector 'Bruker APEX2 area detector'
_diffrn_detector_area_resol_mean 7.9
_diffrn_detector_type 'CCD area detector'
_diffrn_measured_fraction_theta_full 0.999
_diffrn_measured_fraction_theta_max 0.996
_diffrn_measurement_device 'three-circle diffractometer'
_diffrn_measurement_device_type 'Bruker APEX-II CCD'
_diffrn_measurement_method '\f and \w scans'
_diffrn_radiation_monochromator 'mirror optics'
_diffrn_radiation_probe x-ray
_diffrn_radiation_type CuK\a
_diffrn_radiation_wavelength 1.54178
_diffrn_reflns_av_R_equivalents 0.0236
_diffrn_reflns_av_unetI/netI 0.0108
_diffrn_reflns_Laue_measured_fraction_full 0.999
_diffrn_reflns_Laue_measured_fraction_max 0.996
_diffrn_reflns_limit_h_max 8
_diffrn_reflns_limit_h_min -9
_diffrn_reflns_limit_k_max 14
_diffrn_reflns_limit_k_min -15
_diffrn_reflns_limit_l_max 19
_diffrn_reflns_limit_l_min -19
_diffrn_reflns_number 24525
_diffrn_reflns_point_group_measured_fraction_full 0.998
_diffrn_reflns_point_group_measured_fraction_max 0.986
_diffrn_reflns_theta_full 67.679
_diffrn_reflns_theta_max 73.349
_diffrn_reflns_theta_min 4.626
_diffrn_source 'microfocus sealed X-ray tube'
_diffrn_source_type 'Incoatec I\ms'
_diffrn_standards_number 0
_exptl_absorpt_coefficient_mu 0.781
_exptl_absorpt_correction_T_max 0.7537
_exptl_absorpt_correction_T_min 0.7079
_exptl_absorpt_correction_type multi-scan
_exptl_absorpt_process_details
;
SADABS-2014/4 (Bruker,2014/4) was used for absorption correction.
wR2(int) was 0.0457 before and 0.0381 after correction.
The Ratio of minimum to maximum transmission is 0.9392.
The \l/2 correction factor is Not present.
;
_exptl_crystal_colour colourless
_exptl_crystal_colour_primary colourless
_exptl_crystal_density_diffrn 1.338
_exptl_crystal_description prism
_exptl_crystal_F_000 600
_exptl_crystal_size_max 0.23
_exptl_crystal_size_mid 0.185
_exptl_crystal_size_min 0.176
_refine_diff_density_max 0.166
_refine_diff_density_min -0.258
_refine_diff_density_rms 0.050
_refine_ls_abs_structure_details
;
 Flack x determined using 1144 quotients [(I+)-(I-)]/[(I+)+(I-)]
 (Parsons and Flack (2004), Acta Cryst. A60, s61).
;
_refine_ls_abs_structure_Flack 0.06(4)
_refine_ls_extinction_method none
_refine_ls_goodness_of_fit_ref 1.101
_refine_ls_hydrogen_treatment refall
_refine_ls_matrix_type full
_refine_ls_number_parameters 242
_refine_ls_number_reflns 2805
_refine_ls_number_restraints 36
_refine_ls_restrained_S_all 1.096
_refine_ls_R_factor_all 0.0273
_refine_ls_R_factor_gt 0.0270
_refine_ls_shift/su_max 0.000
_refine_ls_shift/su_mean 0.000
_refine_ls_structure_factor_coef Fsqd
_refine_ls_weighting_details 'w=1/[\s^2^(Fo^2^)+(0.0383P)^2^+0.2484P] where P=(Fo^2^+2Fc^2^)/3'
_refine_ls_weighting_scheme calc
_refine_ls_wR_factor_gt 0.0668
_refine_ls_wR_factor_ref 0.0670
_reflns_Friedel_coverage 0.706
_reflns_Friedel_fraction_full 0.996
_reflns_Friedel_fraction_max 0.972
_reflns_number_gt 2766
_reflns_number_total 2805
_reflns_threshold_expression 'I > 2\s(I)'
_cod_data_source_file c6sc00190d2.cif
_cod_data_source_block ngm-v-215
_cod_depositor_comments 'Adding full bibliography for 1542408.cif.'
_cod_database_code 1542408
_shelxl_version_number 2013-4
_shelx_space_group_comment
;
The symmetry employed for this shelxl refinement is uniquely defined
by the following loop, which should always be used as a source of
symmetry information in preference to the above space-group names.
They are only intended as comments.
;
_shelx_estimated_absorpt_t_max 0.875
_shelx_estimated_absorpt_t_min 0.841
_olex2_refinement_description
;
1. Restrained distances
 C9-H9B
 1 with sigma of 0.01
 C4-H4
 1 with sigma of 0.01
 C5-H5
 0.975 with sigma of 0.02
 C5-H5
 0.99 with sigma of 0.01
 C9-H9A \\sim C9-H9B
 with sigma of 0.005
 C5-H5 \\sim C6-H6 \\sim C7-H7 \\sim C8-H8 \\sim C12-H12 \\sim C13-H13 \\sim
C16-H16 \\sim C15-H15
 with sigma of 0.005
 C17-H17A \\sim C17-H17B \\sim C17-H17C
 with sigma of 0.005
2. Uiso/Uaniso restraints and constraints
Uiso(H4) = Uiso(H9B) = Uiso(H9A)
Uiso(H8) = Uiso(H7) = Uiso(H6) = Uiso(H5) = Uiso(H12) = Uiso(H13) = Uiso(H16) =
Uiso(H15)
Uiso(H1B) = Uiso(H1A)
Uiso(H17A) = Uiso(H17B) = Uiso(H17C)
;
_olex2_diffrn_ambient_temperature_device 'Oxford Cryosystems'
_olex2_exptl_crystal_mounting_method 'The crystal was mounted on a loop with paratone oil'
_olex2_submission_original_sample_id NGM-V-215
_olex2_submission_special_instructions 'No special instructions were received'

loop_
_space_group_symop_operation_xyz
'x, y, z'
'-x+1/2, -y, z+1/2'
'x+1/2, -y+1/2, -z'
'-x, y+1/2, -z+1/2'

loop_
_atom_site_label
_atom_site_type_symbol
_atom_site_fract_x
_atom_site_fract_y
_atom_site_fract_z
_atom_site_U_iso_or_equiv
_atom_site_adp_type
_atom_site_occupancy
_atom_site_site_symmetry_order
_atom_site_calc_flag
_atom_site_refinement_flags_posn
O3 O -0.52072(15) -0.68005(10) -0.71503(7) 0.0230(3) Uani 1 1 d .
O4 O -0.64705(15) -0.56255(9) -0.34348(7) 0.0211(3) Uani 1 1 d .
O1 O -0.7188(2) -0.90027(10) -0.80343(7) 0.0338(3) Uani 1 1 d .
O2 O -0.81170(14) -0.65778(9) -0.68078(7) 0.0200(2) Uani 1 1 d .
C15 C -0.6394(2) -0.51716(13) -0.48822(10) 0.0178(3) Uani 1 1 d D
C2 C -0.7922(2) -0.94783(12) -0.94354(10) 0.0166(3) Uani 1 1 d .
C1 C -0.7892(2) -0.98989(13) -0.85297(10) 0.0202(3) Uani 1 1 d .
C5 C -0.8485(2) -0.99964(13) -1.01812(11) 0.0207(3) Uani 1 1 d D
C4 C -0.6601(2) -0.81088(13) -0.85697(9) 0.0168(3) Uani 1 1 d D
C6 C -0.8261(2) -0.94469(15) -1.09542(11) 0.0232(3) Uani 1 1 d D
C14 C -0.6914(2) -0.59240(13) -0.42510(10) 0.0165(3) Uani 1 1 d .
C10 C -0.6754(2) -0.67967(12) -0.73582(10) 0.0173(3) Uani 1 1 d .
C12 C -0.8153(2) -0.71136(12) -0.53334(10) 0.0181(3) Uani 1 1 d D
C16 C -0.6764(2) -0.53881(13) -0.57342(10) 0.0186(3) Uani 1 1 d D
C9 C -0.7421(2) -0.70352(13) -0.82462(10) 0.0187(3) Uani 1 1 d D
C17 C -0.6867(3) -0.64030(15) -0.27744(10) 0.0250(4) Uani 1 1 d D
C3 C -0.71609(19) -0.84324(12) -0.94599(9) 0.0157(3) Uani 1 1 d .
C11 C -0.7638(2) -0.63612(13) -0.59486(10) 0.0173(3) Uani 1 1 d .
C8 C -0.6942(2) -0.78725(13) -1.02279(10) 0.0184(3) Uani 1 1 d D
C7 C -0.7496(2) -0.83941(14) -1.09760(10) 0.0218(3) Uani 1 1 d D
C13 C -0.7802(2) -0.68954(13) -0.44727(10) 0.0176(3) Uani 1 1 d D
H9A H -0.8722(15) -0.7087(15) -0.8241(12) 0.019(3) Uiso 1 1 d D
H9B H -0.702(3) -0.6425(12) -0.8608(10) 0.019(3) Uiso 1 1 d D
H4 H -0.5277(16) -0.8042(16) -0.8524(12) 0.019(3) Uiso 1 1 d D
H5 H -0.899(3) -1.0733(9) -1.0178(13) 0.0221(18) Uiso 1 1 d D
H8 H -0.639(2) -0.7150(9) -1.0250(13) 0.0221(18) Uiso 1 1 d D
H15 H -0.576(2) -0.4511(11) -0.4713(12) 0.0221(18) Uiso 1 1 d D
H12 H -0.878(2) -0.7775(11) -0.5503(12) 0.0221(18) Uiso 1 1 d D
H6 H -0.864(2) -0.9786(15) -1.1482(8) 0.0221(18) Uiso 1 1 d D
H16 H -0.635(3) -0.4873(13) -0.6162(10) 0.0221(18) Uiso 1 1 d D
H7 H -0.735(3) -0.8031(14) -1.1521(7) 0.0221(18) Uiso 1 1 d D
H13 H -0.819(3) -0.7423(13) -0.4048(10) 0.0221(18) Uiso 1 1 d D
H1A H -0.910(3) -1.0087(18) -0.8334(13) 0.025(4) Uiso 1 1 d .
H1B H -0.713(3) -1.0557(16) -0.8450(13) 0.025(4) Uiso 1 1 d .
H17A H -0.627(3) -0.7115(13) -0.2881(13) 0.031(3) Uiso 1 1 d D
H17B H -0.637(3) -0.6066(17) -0.2257(11) 0.031(3) Uiso 1 1 d D
H17C H -0.8163(18) -0.6493(18) -0.2712(14) 0.031(3) Uiso 1 1 d D

loop_
_atom_site_aniso_label
_atom_site_aniso_U_11
_atom_site_aniso_U_22
_atom_site_aniso_U_33
_atom_site_aniso_U_23
_atom_site_aniso_U_13
_atom_site_aniso_U_12
O3 0.0166(5) 0.0298(6) 0.0226(6) -0.0080(5) -0.0026(4) 0.0029(5)
O4 0.0262(6) 0.0205(5) 0.0166(5) -0.0006(4) -0.0006(5) -0.0044(5)
O1 0.0665(10) 0.0180(5) 0.0170(6) 0.0022(4) -0.0035(6) -0.0102(6)
O2 0.0161(5) 0.0251(6) 0.0188(5) -0.0050(4) -0.0012(4) 0.0014(4)
C15 0.0163(7) 0.0152(7) 0.0219(7) -0.0026(6) 0.0023(6) -0.0015(6)
C2 0.0128(7) 0.0162(7) 0.0209(7) 0.0012(6) 0.0009(6) 0.0030(6)
C1 0.0221(8) 0.0164(7) 0.0221(7) 0.0019(6) 0.0015(6) -0.0008(6)
C5 0.0158(7) 0.0191(7) 0.0272(8) -0.0047(6) -0.0023(6) -0.0006(6)
C4 0.0189(7) 0.0154(7) 0.0162(6) -0.0001(6) -0.0017(6) 0.0012(6)
C6 0.0200(8) 0.0301(9) 0.0193(7) -0.0074(7) -0.0044(6) 0.0037(7)
C14 0.0137(7) 0.0163(7) 0.0194(7) -0.0004(5) 0.0006(6) 0.0033(6)
C10 0.0184(7) 0.0131(7) 0.0205(7) -0.0016(6) -0.0007(6) 0.0021(6)
C12 0.0130(7) 0.0151(7) 0.0263(8) -0.0030(6) -0.0001(6) 0.0005(6)
C16 0.0182(7) 0.0177(7) 0.0199(7) 0.0018(6) 0.0039(6) -0.0005(6)
C9 0.0179(7) 0.0184(7) 0.0197(7) -0.0021(6) -0.0023(6) 0.0031(6)
C17 0.0311(9) 0.0263(8) 0.0176(7) 0.0021(7) -0.0005(7) -0.0052(7)
C3 0.0136(7) 0.0150(7) 0.0184(7) -0.0021(5) -0.0002(6) 0.0039(5)
C11 0.0136(7) 0.0208(7) 0.0175(7) -0.0041(6) -0.0002(6) 0.0027(6)
C8 0.0163(7) 0.0179(7) 0.0211(7) 0.0016(6) 0.0011(6) 0.0024(6)
C7 0.0205(8) 0.0282(8) 0.0168(7) 0.0028(6) 0.0008(6) 0.0058(7)
C13 0.0153(7) 0.0154(7) 0.0221(7) 0.0027(6) 0.0012(6) 0.0010(6)

loop_
_atom_type_symbol
_atom_type_description
_atom_type_scat_dispersion_real
_atom_type_scat_dispersion_imag
_atom_type_scat_source
C C 0.0181 0.0091 'International Tables Vol C Tables 4.2.6.8 and 6.1.1.4'
H H 0.0000 0.0000 'International Tables Vol C Tables 4.2.6.8 and 6.1.1.4'
O O 0.0492 0.0322 'International Tables Vol C Tables 4.2.6.8 and 6.1.1.4'

loop_
_geom_angle_atom_site_label_1
_geom_angle_atom_site_label_2
_geom_angle_atom_site_label_3
_geom_angle
C14 O4 C17 116.84(12)
C1 O1 C4 111.46(12)
C10 O2 C11 116.60(12)
C16 C15 C14 120.06(14)
C5 C2 C1 129.98(14)
C3 C2 C1 109.12(13)
C3 C2 C5 120.80(14)
O1 C1 C2 105.04(12)
C2 C5 C6 118.59(15)
O1 C4 C9 108.93(13)
O1 C4 C3 105.01(12)
C3 C4 C9 114.65(12)
C5 C6 C7 120.43(15)
O4 C14 C15 114.86(13)
O4 C14 C13 124.79(14)
C13 C14 C15 120.35(14)
O3 C10 O2 123.41(14)
O3 C10 C9 124.65(14)
O2 C10 C9 111.94(12)
C11 C12 C13 119.72(14)
C15 C16 C11 119.13(14)
C10 C9 C4 109.70(12)
C2 C3 C4 108.99(13)
C2 C3 C8 121.11(14)
C8 C3 C4 129.84(14)
C12 C11 O2 118.05(13)
C12 C11 C16 121.47(14)
C16 C11 O2 120.38(14)
C3 C8 C7 118.12(14)
C8 C7 C6 120.95(15)
C14 C13 C12 119.26(14)

loop_
_geom_bond_atom_site_label_1
_geom_bond_atom_site_label_2
_geom_bond_distance
O3 C10 1.2009(19)
O4 C14 1.3669(19)
O4 C17 1.4269(19)
O1 C1 1.431(2)
O1 C4 1.4350(19)
O2 C10 1.3594(19)
O2 C11 1.4145(18)
C15 C14 1.397(2)
C15 C16 1.385(2)
C2 C1 1.505(2)
C2 C5 1.389(2)
C2 C3 1.386(2)
C5 C6 1.389(2)
C4 C9 1.521(2)
C4 C3 1.505(2)
C6 C7 1.395(2)
C14 C13 1.392(2)
C10 C9 1.503(2)
C12 C11 1.378(2)
C12 C13 1.396(2)
C16 C11 1.386(2)
C3 C8 1.388(2)
C8 C7 1.392(2)

loop_
_geom_torsion_atom_site_label_1
_geom_torsion_atom_site_label_2
_geom_torsion_atom_site_label_3
_geom_torsion_atom_site_label_4
_geom_torsion
O3 C10 C9 C4 50.5(2)
O4 C14 C13 C12 -178.96(14)
O1 C4 C9 C10 63.12(16)
O1 C4 C3 C2 -3.39(17)
O1 C4 C3 C8 179.66(15)
O2 C10 C9 C4 -129.24(13)
C15 C14 C13 C12 0.6(2)
C15 C16 C11 O2 176.70(14)
C15 C16 C11 C12 0.3(2)
C2 C5 C6 C7 -0.4(2)
C2 C3 C8 C7 -0.5(2)
C1 O1 C4 C9 129.34(14)
C1 O1 C4 C3 6.08(18)
C1 C2 C5 C6 -175.73(16)
C1 C2 C3 C4 -0.35(16)
C1 C2 C3 C8 176.92(14)
C5 C2 C1 O1 -179.62(16)
C5 C2 C3 C4 -177.16(14)
C5 C2 C3 C8 0.1(2)
C5 C6 C7 C8 0.0(3)
C4 O1 C1 C2 -6.28(18)
C4 C3 C8 C7 176.14(15)
C14 C15 C16 C11 -0.6(2)
C10 O2 C11 C12 -113.30(16)
C10 O2 C11 C16 70.18(18)
C16 C15 C14 O4 179.71(14)
C16 C15 C14 C13 0.1(2)
C9 C4 C3 C2 -122.90(14)
C9 C4 C3 C8 60.1(2)
C17 O4 C14 C15 -175.90(14)
C17 O4 C14 C13 3.7(2)
C3 C2 C1 O1 3.96(17)
C3 C2 C5 C6 0.3(2)
C3 C4 C9 C10 -179.58(13)
C3 C8 C7 C6 0.4(2)
C11 O2 C10 O3 -0.8(2)
C11 O2 C10 C9 178.89(12)
C11 C12 C13 C14 -0.8(2)
C13 C12 C11 O2 -176.07(13)
C13 C12 C11 C16 0.4(2)
